data_4117371
loop_
_publ_author_name
'Shou-Tian Zheng'
'Tao Wu'
'Fan Zuo'
'Chengtsung Chou'
'Pingyun Feng'
'Xianhui Bu'

_publ_section_title
;
 Mimicking Zeolite to Its Core: Porous Sodalite Cages as Hangers for
 Pendant Trimeric M3(OH) Clusters (M = Mg, Mn, Co, Ni, Cd)
;
_journal_name_full 'Journal of the American Chemical Society'
_journal_page_first 1934
_journal_page_last 1937
_journal_paper_doi 10.1021/ja209800x
_journal_volume 134
_journal_year 2012
_chemical_formula_sum 'C260 H216 In20 Mg16 N4 O224'
_chemical_formula_weight 9665.73
_chemical_name_systematic
; 
 ? 
;
_space_group_IT_number 227
_symmetry_cell_setting cubic
_symmetry_space_group_name_Hall '-F 4vw 2vw 3'
_symmetry_space_group_name_H-M 'F d -3 m :2'
_atom_sites_solution_hydrogens geom
_atom_sites_solution_primary direct
_atom_sites_solution_secondary difmap
_audit_creation_method SHELXL-97
_cell_angle_alpha 90.00
_cell_angle_beta 90.00
_cell_angle_gamma 90.00
_cell_formula_units_Z 8
_cell_length_a 50.6795(7)
_cell_length_b 50.6795(7)
_cell_length_c 50.6795(7)
_cell_measurement_temperature 296(2)
_cell_volume 130166(3)
_computing_structure_refinement 'SHELXL-97 (Sheldrick, 1997)'
_computing_structure_solution 'SHELXS-97 (Sheldrick, 1990)'
_diffrn_ambient_temperature 296(2)
_diffrn_measured_fraction_theta_full 0.880
_diffrn_measured_fraction_theta_max 0.880
_diffrn_radiation_monochromator graphite
_diffrn_radiation_source 'fine-focus sealed tube'
_diffrn_radiation_type MoK\a
_diffrn_radiation_wavelength 0.71073
_diffrn_reflns_av_R_equivalents 0.0939
_diffrn_reflns_av_sigmaI/netI 0.0797
_diffrn_reflns_limit_h_max 26
_diffrn_reflns_limit_h_min -34
_diffrn_reflns_limit_k_max 39
_diffrn_reflns_limit_k_min -34
_diffrn_reflns_limit_l_max 34
_diffrn_reflns_limit_l_min -43
_diffrn_reflns_number 24942
_diffrn_reflns_theta_full 19.03
_diffrn_reflns_theta_max 19.03
_diffrn_reflns_theta_min 0.70
_exptl_absorpt_coefficient_mu 0.773
_exptl_crystal_density_diffrn 0.986
_exptl_crystal_F_000 38144
_refine_diff_density_max 1.637
_refine_diff_density_min -1.111
_refine_diff_density_rms 0.147
_refine_ls_extinction_method none
_refine_ls_goodness_of_fit_ref 1.018
_refine_ls_hydrogen_treatment mixed
_refine_ls_matrix_type full
_refine_ls_number_parameters 164
_refine_ls_number_reflns 2210
_refine_ls_number_restraints 0
_refine_ls_restrained_S_all 1.018
_refine_ls_R_factor_all 0.1329
_refine_ls_R_factor_gt 0.0938
_refine_ls_shift/su_max 0.000
_refine_ls_shift/su_mean 0.000
_refine_ls_structure_factor_coef Fsqd
_refine_ls_weighting_details 'calc w=1/[\s^2^(Fo^2^)+(0.1961P)^2^+0.0000P] where P=(Fo^2^+2Fc^2^)/3'
_refine_ls_weighting_scheme calc
_refine_ls_wR_factor_gt 0.2608
_refine_ls_wR_factor_ref 0.2811
_reflns_number_gt 1369
_reflns_number_total 2210
_reflns_threshold_expression >2sigma(I)
_cod_data_source_file ja209800x_si_002_1.cif
_cod_data_source_block CPM-15-Mg
_cod_original_sg_symbol_H-M 'F d -3 m'
_cod_database_code 4117371

loop_
_symmetry_equiv_pos_as_xyz
'x, y, z'
'-x+3/4, -y+1/4, z+1/2'
'-x+1/4, y+1/2, -z+3/4'
'x+1/2, -y+3/4, -z+1/4'
'z, x, y'
'z+1/2, -x+3/4, -y+1/4'
'-z+3/4, -x+1/4, y+1/2'
'-z+1/4, x+1/2, -y+3/4'
'y, z, x'
'-y+1/4, z+1/2, -x+3/4'
'y+1/2, -z+3/4, -x+1/4'
'-y+3/4, -z+1/4, x+1/2'
'y+3/4, x+1/4, -z+1/2'
'-y, -x, -z'
'y+1/4, -x+1/2, z+3/4'
'-y+1/2, x+3/4, z+1/4'
'x+3/4, z+1/4, -y+1/2'
'-x+1/2, z+3/4, y+1/4'
'-x, -z, -y'
'x+1/4, -z+1/2, y+3/4'
'z+3/4, y+1/4, -x+1/2'
'z+1/4, -y+1/2, x+3/4'
'-z+1/2, y+3/4, x+1/4'
'-z, -y, -x'
'x, y+1/2, z+1/2'
'-x+3/4, -y+3/4, z+1'
'-x+1/4, y+1, -z+5/4'
'x+1/2, -y+5/4, -z+3/4'
'z, x+1/2, y+1/2'
'z+1/2, -x+5/4, -y+3/4'
'-z+3/4, -x+3/4, y+1'
'-z+1/4, x+1, -y+5/4'
'y, z+1/2, x+1/2'
'-y+1/4, z+1, -x+5/4'
'y+1/2, -z+5/4, -x+3/4'
'-y+3/4, -z+3/4, x+1'
'y+3/4, x+3/4, -z+1'
'-y, -x+1/2, -z+1/2'
'y+1/4, -x+1, z+5/4'
'-y+1/2, x+5/4, z+3/4'
'x+3/4, z+3/4, -y+1'
'-x+1/2, z+5/4, y+3/4'
'-x, -z+1/2, -y+1/2'
'x+1/4, -z+1, y+5/4'
'z+3/4, y+3/4, -x+1'
'z+1/4, -y+1, x+5/4'
'-z+1/2, y+5/4, x+3/4'
'-z, -y+1/2, -x+1/2'
'x+1/2, y, z+1/2'
'-x+5/4, -y+1/4, z+1'
'-x+3/4, y+1/2, -z+5/4'
'x+1, -y+3/4, -z+3/4'
'z+1/2, x, y+1/2'
'z+1, -x+3/4, -y+3/4'
'-z+5/4, -x+1/4, y+1'
'-z+3/4, x+1/2, -y+5/4'
'y+1/2, z, x+1/2'
'-y+3/4, z+1/2, -x+5/4'
'y+1, -z+3/4, -x+3/4'
'-y+5/4, -z+1/4, x+1'
'y+5/4, x+1/4, -z+1'
'-y+1/2, -x, -z+1/2'
'y+3/4, -x+1/2, z+5/4'
'-y+1, x+3/4, z+3/4'
'x+5/4, z+1/4, -y+1'
'-x+1, z+3/4, y+3/4'
'-x+1/2, -z, -y+1/2'
'x+3/4, -z+1/2, y+5/4'
'z+5/4, y+1/4, -x+1'
'z+3/4, -y+1/2, x+5/4'
'-z+1, y+3/4, x+3/4'
'-z+1/2, -y, -x+1/2'
'x+1/2, y+1/2, z'
'-x+5/4, -y+3/4, z+1/2'
'-x+3/4, y+1, -z+3/4'
'x+1, -y+5/4, -z+1/4'
'z+1/2, x+1/2, y'
'z+1, -x+5/4, -y+1/4'
'-z+5/4, -x+3/4, y+1/2'
'-z+3/4, x+1, -y+3/4'
'y+1/2, z+1/2, x'
'-y+3/4, z+1, -x+3/4'
'y+1, -z+5/4, -x+1/4'
'-y+5/4, -z+3/4, x+1/2'
'y+5/4, x+3/4, -z+1/2'
'-y+1/2, -x+1/2, -z'
'y+3/4, -x+1, z+3/4'
'-y+1, x+5/4, z+1/4'
'x+5/4, z+3/4, -y+1/2'
'-x+1, z+5/4, y+1/4'
'-x+1/2, -z+1/2, -y'
'x+3/4, -z+1, y+3/4'
'z+5/4, y+3/4, -x+1/2'
'z+3/4, -y+1, x+3/4'
'-z+1, y+5/4, x+1/4'
'-z+1/2, -y+1/2, -x'
'-x, -y, -z'
'x-3/4, y-1/4, -z-1/2'
'x-1/4, -y-1/2, z-3/4'
'-x-1/2, y-3/4, z-1/4'
'-z, -x, -y'
'-z-1/2, x-3/4, y-1/4'
'z-3/4, x-1/4, -y-1/2'
'z-1/4, -x-1/2, y-3/4'
'-y, -z, -x'
'y-1/4, -z-1/2, x-3/4'
'-y-1/2, z-3/4, x-1/4'
'y-3/4, z-1/4, -x-1/2'
'-y-3/4, -x-1/4, z-1/2'
'y, x, z'
'-y-1/4, x-1/2, -z-3/4'
'y-1/2, -x-3/4, -z-1/4'
'-x-3/4, -z-1/4, y-1/2'
'x-1/2, -z-3/4, -y-1/4'
'x, z, y'
'-x-1/4, z-1/2, -y-3/4'
'-z-3/4, -y-1/4, x-1/2'
'-z-1/4, y-1/2, -x-3/4'
'z-1/2, -y-3/4, -x-1/4'
'z, y, x'
'-x, -y+1/2, -z+1/2'
'x-3/4, y+1/4, -z'
'x-1/4, -y, z-1/4'
'-x-1/2, y-1/4, z+1/4'
'-z, -x+1/2, -y+1/2'
'-z-1/2, x-1/4, y+1/4'
'z-3/4, x+1/4, -y'
'z-1/4, -x, y-1/4'
'-y, -z+1/2, -x+1/2'
'y-1/4, -z, x-1/4'
'-y-1/2, z-1/4, x+1/4'
'y-3/4, z+1/4, -x'
'-y-3/4, -x+1/4, z'
'y, x+1/2, z+1/2'
'-y-1/4, x, -z-1/4'
'y-1/2, -x-1/4, -z+1/4'
'-x-3/4, -z+1/4, y'
'x-1/2, -z-1/4, -y+1/4'
'x, z+1/2, y+1/2'
'-x-1/4, z, -y-1/4'
'-z-3/4, -y+1/4, x'
'-z-1/4, y, -x-1/4'
'z-1/2, -y-1/4, -x+1/4'
'z, y+1/2, x+1/2'
'-x+1/2, -y, -z+1/2'
'x-1/4, y-1/4, -z'
'x+1/4, -y-1/2, z-1/4'
'-x, y-3/4, z+1/4'
'-z+1/2, -x, -y+1/2'
'-z, x-3/4, y+1/4'
'z-1/4, x-1/4, -y'
'z+1/4, -x-1/2, y-1/4'
'-y+1/2, -z, -x+1/2'
'y+1/4, -z-1/2, x-1/4'
'-y, z-3/4, x+1/4'
'y-1/4, z-1/4, -x'
'-y-1/4, -x-1/4, z'
'y+1/2, x, z+1/2'
'-y+1/4, x-1/2, -z-1/4'
'y, -x-3/4, -z+1/4'
'-x-1/4, -z-1/4, y'
'x, -z-3/4, -y+1/4'
'x+1/2, z, y+1/2'
'-x+1/4, z-1/2, -y-1/4'
'-z-1/4, -y-1/4, x'
'-z+1/4, y-1/2, -x-1/4'
'z, -y-3/4, -x+1/4'
'z+1/2, y, x+1/2'
'-x+1/2, -y+1/2, -z'
'x-1/4, y+1/4, -z-1/2'
'x+1/4, -y, z-3/4'
'-x, y-1/4, z-1/4'
'-z+1/2, -x+1/2, -y'
'-z, x-1/4, y-1/4'
'z-1/4, x+1/4, -y-1/2'
'z+1/4, -x, y-3/4'
'-y+1/2, -z+1/2, -x'
'y+1/4, -z, x-3/4'
'-y, z-1/4, x-1/4'
'y-1/4, z+1/4, -x-1/2'
'-y-1/4, -x+1/4, z-1/2'
'y+1/2, x+1/2, z'
'-y+1/4, x, -z-3/4'
'y, -x-1/4, -z-1/4'
'-x-1/4, -z+1/4, y-1/2'
'x, -z-1/4, -y-1/4'
'x+1/2, z+1/2, y'
'-x+1/4, z, -y-3/4'
'-z-1/4, -y+1/4, x-1/2'
'-z+1/4, y, -x-3/4'
'z, -y-1/4, -x-1/4'
'z+1/2, y+1/2, x'

loop_
_atom_site_label
_atom_site_type_symbol
_atom_site_fract_x
_atom_site_fract_y
_atom_site_fract_z
_atom_site_U_iso_or_equiv
_atom_site_adp_type
_atom_site_occupancy
_atom_site_symmetry_multiplicity
_atom_site_calc_flag
_atom_site_refinement_flags
In1 In -0.12220(2) 1.12220(2) 0.0000 0.0482(10) Uani 1 2 d S
In2 In -0.32352(3) 1.07352(3) 0.02303(5) 0.0691(12) Uani 0.67 2 d SP
Mg2 Mg -0.32352(3) 1.07352(3) 0.02303(5) 0.0691(12) Uani 0.33 2 d SP
Mg1 Mg 0.0402(4) 1.0402(4) 0.0935(5) 0.075(10) Uani 0.48 2 d SP
Mg1A Mg 0.0533(4) 1.0533(4) 0.0939(4) 0.051(6) Uani 0.52 2 d SP
O1 O -0.1105(3) 1.0998(2) 0.0337(2) 0.079(4) Uani 1 1 d .
O2 O -0.0754(3) 1.1209(3) 0.0221(3) 0.111(5) Uani 1 1 d .
O3 O 0.0113(4) 1.0618(5) 0.0930(4) 0.230(11) Uani 1 1 d .
O4 O -0.16332(19) 1.10758(19) 0.0131(2) 0.053(3) Uani 1 1 d .
O5 O -0.1580(2) 1.1287(2) -0.0245(2) 0.066(4) Uani 1 1 d .
O6 O -0.28670(18) 1.07854(18) 0.00490(17) 0.044(3) Uani 1 1 d .
O7 O -0.3043(3) 1.0543(3) 0.0543(3) 0.050(7) Uani 1 6 d S
O8 O -0.36162(17) 1.07083(17) 0.03910(18) 0.039(3) Uani 1 1 d .
O9 O 0.0502(4) 1.0502(4) 0.0502(4) 0.085(10) Uani 1 6 d S
C1 C -0.0869(5) 1.1046(4) 0.0368(4) 0.073(7) Uiso 1 1 d .
C2 C -0.0856(4) 1.0719(3) 0.0719(3) 0.054(7) Uani 1 2 d S
C3 C -0.0720(4) 1.0911(4) 0.0571(4) 0.073(6) Uiso 1 1 d .
C4 C -0.0437(4) 1.0938(4) 0.0584(4) 0.098(7) Uiso 1 1 d .
C5 C -0.0299(7) 1.0762(5) 0.0762(5) 0.131(12) Uiso 1 2 d S
C6 C 0.0009(10) 1.0774(6) 0.0774(6) 0.139(15) Uiso 1 2 d S
C7 C -0.1722(4) 1.1153(3) -0.0076(4) 0.046(5) Uiso 1 1 d .
C8 C -0.2078(3) 1.1169(4) -0.0422(3) 0.041(7) Uiso 1 2 d S
C9 C -0.2001(3) 1.1108(3) -0.0160(3) 0.050(5) Uani 1 1 d .
C10 C -0.2179(3) 1.0990(3) 0.0020(3) 0.033(4) Uiso 1 1 d .
C11 C -0.2436(3) 1.0950(4) -0.0064(3) 0.040(6) Uiso 1 2 d S
C12 C -0.2635(3) 1.0830(4) 0.0135(3) 0.033(6) Uiso 1 2 d S
C13 C -0.3717(4) 1.0588(3) 0.0588(3) 0.018(5) Uiso 1 2 d S
C14 C -0.3967(4) 1.0690(3) 0.0690(3) 0.026(6) Uiso 1 2 d S
C15 C -0.4083(3) 1.0917(3) 0.0574(4) 0.037(6) Uiso 1 2 d S
O1W O -0.34098(19) 1.09098(19) -0.0105(2) 0.053(4) Uani 1 2 d S
O2W O 0.0316(5) 1.0316(5) 0.1317(6) 0.232 Uiso 1 2 d S
O3W O 0.0673(5) 1.0673(5) 0.1069(7) 0.219 Uiso 1 2 d S
O4W O 0.0136(4) 1.0136(4) 0.0718(5) 0.207 Uiso 1 2 d S

loop_
_atom_site_aniso_label
_atom_site_aniso_U_11
_atom_site_aniso_U_22
_atom_site_aniso_U_33
_atom_site_aniso_U_23
_atom_site_aniso_U_13
_atom_site_aniso_U_12
In1 0.0453(11) 0.0453(11) 0.0540(15) 0.0043(6) 0.0043(6) -0.0163(9)
In2 0.0723(15) 0.0723(15) 0.063(2) -0.0052(11) 0.0052(11) 0.0030(16)
Mg2 0.0723(15) 0.0723(15) 0.063(2) -0.0052(11) 0.0052(11) 0.0030(16)
Mg1 0.069(12) 0.069(12) 0.087(18) -0.027(12) -0.027(12) -0.041(16)
Mg1A 0.048(8) 0.048(8) 0.056(13) -0.011(11) -0.011(11) -0.004(12)
O1 0.057(9) 0.077(9) 0.105(10) 0.033(7) -0.006(8) -0.010(7)
O2 0.120(12) 0.116(12) 0.098(11) 0.042(10) -0.007(10) -0.010(9)
O3 0.124(17) 0.35(3) 0.21(2) 0.09(2) -0.071(14) 0.018(18)
O4 0.056(8) 0.058(8) 0.044(8) 0.017(6) -0.003(7) -0.014(6)
O5 0.060(8) 0.077(9) 0.061(8) -0.003(7) 0.007(7) -0.032(7)
O6 0.045(8) 0.055(7) 0.032(7) -0.013(6) 0.007(6) 0.008(6)
O7 0.050(7) 0.050(7) 0.050(7) 0.019(9) -0.019(9) -0.019(9)
O8 0.031(7) 0.037(7) 0.049(7) 0.008(6) 0.017(5) 0.011(5)
O9 0.085(10) 0.085(10) 0.085(10) 0.028(12) 0.028(12) 0.028(12)
C2 0.069(18) 0.047(10) 0.047(10) 0.008(14) 0.015(10) 0.015(10)
C9 0.033(12) 0.064(12) 0.052(13) -0.006(10) 0.002(11) 0.012(10)
O1W 0.057(7) 0.057(7) 0.045(10) 0.004(6) -0.004(6) -0.003(8)

loop_
_atom_type_symbol
_atom_type_description
_atom_type_scat_dispersion_real
_atom_type_scat_dispersion_imag
_atom_type_scat_source
C C 0.0033 0.0016 'International Tables Vol C Tables 4.2.6.8 and 6.1.1.4'
H H 0.0000 0.0000 'International Tables Vol C Tables 4.2.6.8 and 6.1.1.4'
N N 0.0061 0.0033 'International Tables Vol C Tables 4.2.6.8 and 6.1.1.4'
O O 0.0106 0.0060 'International Tables Vol C Tables 4.2.6.8 and 6.1.1.4'
Mg Mg 0.0486 0.0363 'International Tables Vol C Tables 4.2.6.8 and 6.1.1.4'
In In -0.7276 1.3100 'International Tables Vol C Tables 4.2.6.8 and 6.1.1.4'

loop_
_geom_angle_atom_site_label_1
_geom_angle_atom_site_label_2
_geom_angle_atom_site_label_3
_geom_angle
_geom_angle_site_symmetry_1
_geom_angle_site_symmetry_3
O1 In1 O1 110.2(7) . 14_665
O1 In1 O5 91.6(4) . 14_665
O1 In1 O5 138.7(4) 14_665 14_665
O1 In1 O5 138.7(4) . .
O1 In1 O5 91.6(4) 14_665 .
O5 In1 O5 94.1(5) 14_665 .
O1 In1 O4 81.3(4) . .
O1 In1 O4 128.5(4) 14_665 .
O5 In1 O4 88.2(4) 14_665 .
O5 In1 O4 58.1(4) . .
O1 In1 O4 128.5(4) . 14_665
O1 In1 O4 81.3(4) 14_665 14_665
O5 In1 O4 58.1(4) 14_665 14_665
O5 In1 O4 88.2(4) . 14_665
O4 In1 O4 131.4(5) . 14_665
O1 In1 C7 108.6(6) . .
O1 In1 C7 111.3(5) 14_665 .
O5 In1 C7 92.9(4) 14_665 .
O5 In1 C7 30.3(4) . .
O4 In1 C7 27.9(4) . .
O4 In1 C7 113.1(5) 14_665 .
O1 In1 C7 111.3(5) . 14_665
O1 In1 C7 108.6(6) 14_665 14_665
O5 In1 C7 30.3(4) 14_665 14_665
O5 In1 C7 92.9(4) . 14_665
O4 In1 C7 113.1(5) . 14_665
O4 In1 C7 27.9(4) 14_665 14_665
C7 In1 C7 106.7(7) . 14_665
O6 In2 O6 91.4(5) 157_665 .
O6 In2 O7 88.5(5) 157_665 .
O6 In2 O7 88.5(5) . .
O6 In2 O8 90.0(3) 157_665 .
O6 In2 O8 175.3(4) . .
O7 In2 O8 95.9(6) . .
O6 In2 O8 175.3(4) 157_665 157_665
O6 In2 O8 90.0(3) . 157_665
O7 In2 O8 95.9(6) . 157_665
O8 In2 O8 88.2(5) . 157_665
O6 In2 O1W 88.3(4) 157_665 .
O6 In2 O1W 88.3(4) . .
O7 In2 O1W 175.4(8) . .
O8 In2 O1W 87.3(4) . .
O8 In2 O1W 87.3(4) 157_665 .
Mg1A Mg1 O3 98.3(12) . 110_465
Mg1A Mg1 O3 98.3(11) . .
O3 Mg1 O3 163(2) 110_465 .
Mg1A Mg1 O2W 107(3) . .
O3 Mg1 O2W 88.3(11) 110_465 .
O3 Mg1 O2W 88.3(11) . .
Mg1A Mg1 O3W 18(2) . .
O3 Mg1 O3W 98.0(11) 110_465 .
O3 Mg1 O3W 98.0(11) . .
O2W Mg1 O3W 88.5(17) . .
Mg1A Mg1 O4W 151(3) . .
O3 Mg1 O4W 82.5(11) 110_465 .
O3 Mg1 O4W 82.5(11) . .
O2W Mg1 O4W 102.1(16) . .
O3W Mg1 O4W 169(2) . .
Mg1A Mg1 O9 73(3) . .
O3 Mg1 O9 91.8(11) 110_465 .
O3 Mg1 O9 91.8(11) . .
O2W Mg1 O9 180(2) . .
O3W Mg1 O9 91.2(17) . .
O4W Mg1 O9 78.2(13) . .
Mg1A Mg1 C6 91.8(12) . 5_564
O3 Mg1 C6 17.0(11) 110_465 5_564
O3 Mg1 C6 160.2(16) . 5_564
O2W Mg1 C6 105.2(8) . 5_564
O3W Mg1 C6 96.8(11) . 5_564
O4W Mg1 C6 80.6(10) . 5_564
O9 Mg1 C6 74.8(8) . 5_564
Mg1A Mg1 C6 91.8(12) . .
O3 Mg1 C6 160.2(16) 110_465 .
O3 Mg1 C6 17.0(11) . .
O2W Mg1 C6 105.2(8) . .
O3W Mg1 C6 96.8(11) . .
O4W Mg1 C6 80.6(10) . .
O9 Mg1 C6 74.8(8) . .
C6 Mg1 C6 146.8(17) 5_564 .
Mg1A Mg1 Mg1A 47.3(18) . 5_564
O3 Mg1 Mg1A 71.1(11) 110_465 5_564
O3 Mg1 Mg1A 120.4(14) . 5_564
O2W Mg1 Mg1A 140.4(10) . 5_564
O3W Mg1 Mg1A 62.7(10) . 5_564
O4W Mg1 Mg1A 107.8(12) . 5_564
O9 Mg1 Mg1A 39.3(9) . 5_564
C6 Mg1 Mg1A 56.5(8) 5_564 5_564
C6 Mg1 Mg1A 104.7(10) . 5_564
Mg1A Mg1 Mg1A 47.3(18) . 9_465
O3 Mg1 Mg1A 120.4(14) 110_465 9_465
O3 Mg1 Mg1A 71.1(11) . 9_465
O2W Mg1 Mg1A 140.4(10) . 9_465
O3W Mg1 Mg1A 62.7(10) . 9_465
O4W Mg1 Mg1A 107.8(12) . 9_465
O9 Mg1 Mg1A 39.3(9) . 9_465
C6 Mg1 Mg1A 104.7(10) 5_564 9_465
C6 Mg1 Mg1A 56.5(8) . 9_465
Mg1A Mg1 Mg1A 49.7(5) 5_564 9_465
Mg1 Mg1A O3W 148(4) . .
Mg1 Mg1A O3 56.4(10) . 110_465
O3W Mg1A O3 118.3(12) . 110_465
Mg1 Mg1A O3 56.4(10) . .
O3W Mg1A O3 118.3(12) . .
O3 Mg1A O3 112.8(19) 110_465 .
Mg1 Mg1A O9 83(3) . .
O3W Mg1A O9 129(2) . .
O3 Mg1A O9 85.6(10) 110_465 .
O3 Mg1A O9 85.6(10) . .
Mg1 Mg1A O2W 52(2) . .
O3W Mg1A O2W 96(2) . .
O3 Mg1A O2W 70.6(9) 110_465 .
O3 Mg1A O2W 70.6(9) . .
O9 Mg1A O2W 135.1(16) . .
Mg1 Mg1A Mg1A 119(2) . 9_465
O3W Mg1A Mg1A 88.3(17) . 9_465
O3 Mg1A Mg1A 132.7(8) 110_465 9_465
O3 Mg1A Mg1A 81.1(8) . 9_465
O9 Mg1A Mg1A 49.2(7) . 9_465
O2W Mg1A Mg1A 149.77(11) . 9_465
Mg1 Mg1A Mg1A 119(2) . 5_564
O3W Mg1A Mg1A 88.3(17) . 5_564
O3 Mg1A Mg1A 81.1(8) 110_465 5_564
O3 Mg1A Mg1A 132.7(8) . 5_564
O9 Mg1A Mg1A 49.2(7) . 5_564
O2W Mg1A Mg1A 149.77(11) . 5_564
Mg1A Mg1A Mg1A 60.000(2) 9_465 5_564
Mg1 Mg1A Mg1 105(2) . 5_564
O3W Mg1A Mg1 101.4(16) . 5_564
O3 Mg1A Mg1 71.3(7) 110_465 5_564
O3 Mg1A Mg1 126.7(11) . 5_564
O9 Mg1A Mg1 41.1(6) . 5_564
O2W Mg1A Mg1 141.8(5) . 5_564
Mg1A Mg1A Mg1 65.2(3) 9_465 5_564
Mg1A Mg1A Mg1 13.7(4) 5_564 5_564
Mg1 Mg1A Mg1 105(2) . 9_465
O3W Mg1A Mg1 101.4(16) . 9_465
O3 Mg1A Mg1 126.7(11) 110_465 9_465
O3 Mg1A Mg1 71.3(7) . 9_465
O9 Mg1A Mg1 41.1(6) . 9_465
O2W Mg1A Mg1 141.8(5) . 9_465
Mg1A Mg1A Mg1 13.7(4) 9_465 9_465
Mg1A Mg1A Mg1 65.2(3) 5_564 9_465
Mg1 Mg1A Mg1 66.9(7) 5_564 9_465
C1 O1 In1 105.5(14) . .
C6 O3 Mg1 137(3) . .
C6 O3 Mg1A 124(3) . .
Mg1 O3 Mg1A 25.4(6) . .
C7 O4 In1 88.8(12) . .
C7 O5 In1 90.3(11) . .
C12 O6 In2 133.8(12) . .
Mg2 O7 In2 0.0(2) 31_453 31_453
Mg2 O7 In2 119.0(2) 31_453 .
In2 O7 In2 119.0(2) 31_453 .
Mg2 O7 Mg2 119.0(2) 31_453 82_554
In2 O7 Mg2 119.0(2) 31_453 82_554
In2 O7 Mg2 119.0(2) . 82_554
Mg2 O7 In2 119.0(2) 31_453 82_554
In2 O7 In2 119.0(2) 31_453 82_554
In2 O7 In2 119.0(2) . 82_554
Mg2 O7 In2 0.0(2) 82_554 82_554
C13 O8 In2 134.7(11) . .
Mg1A O9 Mg1A 81.6(14) 5_564 .
Mg1A O9 Mg1A 81.6(14) 5_564 9_465
Mg1A O9 Mg1A 81.6(13) . 9_465
Mg1A O9 Mg1 23.9(5) 5_564 5_564
Mg1A O9 Mg1 99.6(12) . 5_564
Mg1A O9 Mg1 99.6(12) 9_465 5_564
Mg1A O9 Mg1 99.6(12) 5_564 .
Mg1A O9 Mg1 23.9(5) . .
Mg1A O9 Mg1 99.6(12) 9_465 .
Mg1 O9 Mg1 111.7(9) 5_564 .
Mg1A O9 Mg1 99.6(12) 5_564 9_465
Mg1A O9 Mg1 99.6(12) . 9_465
Mg1A O9 Mg1 23.9(5) 9_465 9_465
Mg1 O9 Mg1 111.7(9) 5_564 9_465
Mg1 O9 Mg1 111.7(9) . 9_465
O1 C1 O2 120(2) . .
O1 C1 C3 120(2) . .
O2 C1 C3 119(2) . .
C3 C2 C3 120(2) 115_564 .
C2 C3 C1 116.7(19) . .
C2 C3 C4 122(2) . .
C1 C3 C4 120(2) . .
C3 C4 C5 117(2) . .
C4 C5 C4 122(3) 115_564 .
C4 C5 C6 118.8(16) 115_564 .
C4 C5 C6 118.8(16) . .
O3 C6 O3 129(5) . 115_564
O3 C6 C5 115(2) . .
O3 C6 C5 115(2) 115_564 .
O3 C6 Mg1 25.7(19) . .
O3 C6 Mg1 108(3) 115_564 .
C5 C6 Mg1 132.8(14) . .
O3 C6 Mg1 108(3) . 9_465
O3 C6 Mg1 25.7(19) 115_564 9_465
C5 C6 Mg1 132.8(14) . 9_465
Mg1 C6 Mg1 83.7(16) . 9_465
O4 C7 O5 122.4(19) . .
O4 C7 C9 123.2(18) . .
O5 C7 C9 114.4(17) . .
O4 C7 In1 63.3(10) . .
O5 C7 In1 59.4(9) . .
C9 C7 In1 172.1(13) . .
C9 C8 C9 118(2) . 142
C10 C9 C8 121.5(15) . .
C10 C9 C7 119.0(15) . .
C8 C9 C7 119.4(16) . .
C11 C10 C9 117.7(15) . .
C10 C11 C10 123(2) . 142
C10 C11 C12 118.2(10) . .
C10 C11 C12 118.2(10) 142 .
O6 C12 O6 127(2) 142 .
O6 C12 C11 116.5(10) 142 .
O6 C12 C11 116.5(10) . .
O8 C13 O8 125.8(19) 115_564 .
O8 C13 C14 117.1(10) 115_564 .
O8 C13 C14 117.1(10) . .
C15 C14 C15 120(2) 57_365 .
C15 C14 C13 119.9(10) 57_365 .
C15 C14 C13 119.9(10) . .
C14 C15 C14 120(2) 77_464 .
Mg1 O2W Mg1A 21.4(6) . .
Mg1A O3W Mg1 14.0(16) . .

loop_
_geom_bond_atom_site_label_1
_geom_bond_atom_site_label_2
_geom_bond_distance
_geom_bond_site_symmetry_2
In1 O1 2.132(11) .
In1 O1 2.132(11) 14_665
In1 O5 2.225(11) 14_665
In1 O5 2.225(11) .
In1 O4 2.310(9) .
In1 O4 2.310(9) 14_665
In1 C7 2.59(2) .
In1 C7 2.59(2) 14_665
In2 O6 2.095(9) 157_665
In2 O6 2.095(9) .
In2 O7 2.100(4) .
In2 O8 2.100(9) .
In2 O8 2.100(9) 157_665
In2 O1W 2.109(13) .
Mg1 Mg1A 0.940(18) .
Mg1 O3 1.83(2) 110_465
Mg1 O3 1.83(2) .
Mg1 O2W 2.04(4) .
Mg1 O3W 2.06(4) .
Mg1 O4W 2.20(4) .
Mg1 O9 2.31(3) .
Mg1 C6 2.86(4) 5_564
Mg1 C6 2.86(4) .
Mg1 Mg1A 3.46(3) 5_564
Mg1 Mg1A 3.46(3) 9_465
Mg1A O3W 1.20(3) .
Mg1A O3 2.17(2) 110_465
Mg1A O3 2.17(2) .
Mg1A O9 2.22(3) .
Mg1A O2W 2.47(4) .
Mg1A Mg1A 2.91(4) 9_465
Mg1A Mg1A 2.91(4) 5_564
Mg1A Mg1 3.46(3) 5_564
Mg1A Mg1 3.46(3) 9_465
O1 C1 1.23(2) .
O2 C1 1.26(2) .
O3 C6 1.24(2) .
O4 C7 1.209(18) .
O5 C7 1.304(19) .
O6 C12 1.273(11) .
O7 Mg2 2.100(4) 31_453
O7 In2 2.100(4) 31_453
O7 Mg2 2.100(4) 82_554
O7 In2 2.100(4) 82_554
O8 C13 1.277(10) .
O9 Mg1A 2.22(3) 5_564
O9 Mg1A 2.22(3) 9_465
O9 Mg1 2.31(3) 5_564
O9 Mg1 2.31(3) 9_465
C1 C3 1.45(2) .
C2 C3 1.41(2) 115_564
C2 C3 1.41(2) .
C3 C4 1.44(2) .
C4 C5 1.45(2) .
C5 C4 1.45(2) 115_564
C5 C6 1.57(4) .
C6 O3 1.24(2) 115_564
C6 Mg1 2.86(4) 9_465
C7 C9 1.50(2) .
C8 C9 1.418(17) .
C8 C9 1.418(17) 142
C9 C10 1.411(18) .
C10 C11 1.387(15) .
C11 C10 1.387(15) 142
C11 C12 1.55(3) .
C12 O6 1.273(11) 142
C13 O8 1.277(10) 115_564
C13 C14 1.46(2) .
C14 C15 1.420(12) 57_365
C14 C15 1.420(12) .
C15 C14 1.420(12) 77_464
